data_2005989
loop_
_publ_author_name
'Kwiatkowski, W.'
'Cameron, T. S.'
'Salama, P.'
'Poirier, M.'

_publ_section_title
;(1<i>R</i>,1<i>R</i>')-2-<i>exo</i>-Mercapto-2'-thioxo-3-<i>exo</i>,3'-<i>exo</i>-bibornane,
 2-Dehydro-2,2'-<i>exo</i>-epidithio-3,3'-bibornane and
 2-<i>endo</i>,2'-<i>exo</i>-Epidithio-3,3'-bibornanylidene. Potential
 Antiviral Agents
;
_journal_issue 3
_journal_name_full 'Acta Crystallographica Section C'
_journal_page_first 387
_journal_page_last 391
_journal_paper_doi 10.1107/S0108270196012085
_journal_volume 53
_journal_year 1997
_chemical_formula_sum 'C20 H30 S2'
_chemical_formula_weight 334.56
_chemical_name_systematic
;
2-dehydro-2,2'-(exo)-epidithio-3,3'-bibornane
;
_space_group_IT_number 19
_symmetry_cell_setting orthorhombic
_symmetry_space_group_name_Hall 'P 2ac 2ab'
_symmetry_space_group_name_H-M 'P 21 21 21'
_audit_creation_method SHELXL
_cell_angle_alpha 90.00
_cell_angle_beta 90.00
_cell_angle_gamma 90.00
_cell_formula_units_Z 4
_cell_length_a 11.353(4)
_cell_length_b 22.289(2)
_cell_length_c 7.468(1)
_cell_measurement_reflns_used 25
_cell_measurement_temperature 293(2)
_cell_measurement_theta_max 40.0
_cell_measurement_theta_min 39.6
_cell_volume 1889.8(7)
_computing_cell_refinement 'AFC5R Software'
_computing_data_collection 'AFC5R Software (Rigaku Corporation, 1990)'
_computing_data_reduction 'TEXSAN (Molecular Structure Corporation, 1992)'
_computing_molecular_graphics SHELXL93
_computing_publication_material SHELXL93
_computing_structure_refinement 'SHELXL93 (Sheldrick, 1993)'
_computing_structure_solution 'SHELXS90 (Sheldrick, 1990)'
_diffrn_ambient_temperature 293(2)
_diffrn_measurement_device 'Rigaku AFC5R diffractometer with 12kW rotating anode generator'
_diffrn_measurement_method \w--2\q
_diffrn_radiation_monochromator graphite
_diffrn_radiation_source 'rotating anode'
_diffrn_radiation_type CuK\a
_diffrn_radiation_wavelength 1.54178
_diffrn_reflns_av_R_equivalents 0.0112
_diffrn_reflns_av_sigmaI/netI 0.0145
_diffrn_reflns_limit_h_max 12
_diffrn_reflns_limit_h_min 0
_diffrn_reflns_limit_k_max 24
_diffrn_reflns_limit_k_min 0
_diffrn_reflns_limit_l_max 8
_diffrn_reflns_limit_l_min 0
_diffrn_reflns_number 3272
_diffrn_reflns_theta_max 59.85
_diffrn_reflns_theta_min 3.97
_diffrn_standards_decay_% 0
_diffrn_standards_interval_count 150
_diffrn_standards_number 3
_exptl_absorpt_coefficient_mu 2.489
_exptl_absorpt_correction_T_max 0.537
_exptl_absorpt_correction_T_min 0.511
_exptl_absorpt_correction_type 'empirical via \y scans (North, Phillips & Mathews, 1968)'
_exptl_crystal_colour colourless
_exptl_crystal_density_diffrn 1.176
_exptl_crystal_density_meas ?
_exptl_crystal_description prism
_exptl_crystal_F_000 728
_exptl_crystal_size_max 0.5
_exptl_crystal_size_mid 0.25
_exptl_crystal_size_min 0.25
_refine_diff_density_max .156
_refine_diff_density_min -.119
_refine_ls_abs_structure_details 'Flack (1983)'
_refine_ls_abs_structure_Flack 0.01(2)
_refine_ls_extinction_coef 0.00108(15)
_refine_ls_extinction_method SHELXL
_refine_ls_goodness_of_fit_all 1.055
_refine_ls_goodness_of_fit_obs 1.061
_refine_ls_matrix_type full
_refine_ls_number_parameters 200
_refine_ls_number_reflns 2798
_refine_ls_number_restraints 0
_refine_ls_restrained_S_all 1.055
_refine_ls_restrained_S_obs 1.061
_refine_ls_R_factor_all 0.0323
_refine_ls_R_factor_obs 0.0297
_refine_ls_shift/esd_max 0.014
_refine_ls_shift/esd_mean 0.002
_refine_ls_structure_factor_coef Fsqd
_refine_ls_weighting_details 'w = 1/[\s^2^(Fo^2^)+(0.0368P)^2^+0.6445P] where P=(Fo^2^+2Fc^2^)/3'
_refine_ls_weighting_scheme calc
_refine_ls_wR_factor_all 0.0787
_refine_ls_wR_factor_obs 0.0773
_reflns_number_observed 2676
_reflns_number_total 2798
_reflns_observed_criterion >2sigma(I)
_cod_data_source_file fg1199.cif
_cod_data_source_block 2
_cod_depositor_comments
;
The following automatic conversions were performed:

'_exptl_crystal_density_meas' value 'not measured' was changed to '?'
- the value is perceived as not measured.

Automatic conversion script
Id: cif_fix_values 3008 2015-01-20 13:52:24Z robertas 

The following automatic conversions were performed:

'_refine_ls_weighting_scheme' value 'calc w =
1/[\s^2^(Fo^2^)+(0.0368P)^2^+0.6445P] where P=(Fo^2^+2Fc^2^)/3' was
changed to 'calc'. New tag '_refine_ls_weighting_details' was
created. The value of the new tag was set to 'w =
1/[\s^2^(Fo^2^)+(0.0368P)^2^+0.6445P] where P=(Fo^2^+2Fc^2^)/3'.

Automatic conversion script
Id: cif_fix_values 3143 2015-03-26 13:38:13Z robertas 
;
_cod_database_code 2005989

loop_
_symmetry_equiv_pos_as_xyz
'x, y, z'
'-x+1/2, -y, z+1/2'
'-x, y+1/2, -z+1/2'
'x+1/2, -y+1/2, -z'

loop_
_atom_site_aniso_label
_atom_site_aniso_U_11
_atom_site_aniso_U_12
_atom_site_aniso_U_13
_atom_site_aniso_U_22
_atom_site_aniso_U_23
_atom_site_aniso_U_33
S2 0.0832(5) 0.0063(3) -0.0172(3) 0.0522(3) 0.0113(3) 0.0494(3)
S1 0.0714(4) -0.0014(3) -0.0043(3) 0.0546(3) 0.0002(2) 0.0371(3)
C11 0.0495(13) 0.0039(10) -0.0019(11) 0.0414(12) 0.0017(10) 0.0462(12)
C12 0.0382(11) 0.0037(9) 0.0001(10) 0.0391(11) -0.0004(9) 0.0455(13)
C13 0.0511(12) -0.0004(10) -0.0073(11) 0.0376(11) 0.0022(10) 0.0436(12)
C14 0.0457(13) 0.0014(11) -0.0090(13) 0.0504(14) -0.0017(14) 0.082(2)
C15 0.0489(14) -0.0012(11) 0.0128(14) 0.055(2) 0.0028(14) 0.077(2)
C16 0.0489(13) -0.0004(10) 0.0032(11) 0.0380(12) 0.0060(10) 0.0501(14)
C17 0.0526(13) 0.0028(10) 0.0024(12) 0.0387(11) 0.0016(11) 0.0506(14)
C19 0.074(2) 0.0140(13) 0.014(2) 0.0519(14) 0.0000(13) 0.068(2)
C18 0.101(2) -0.0118(15) -0.007(2) 0.047(2) -0.0085(13) 0.068(2)
C20 0.078(2) 0.0006(12) 0.004(2) 0.0451(14) 0.0136(13) 0.067(2)
C1 0.0402(11) -0.0011(10) -0.0035(10) 0.0507(13) 0.0008(11) 0.0430(13)
C2 0.0347(10) 0.0022(9) 0.0028(9) 0.0418(11) -0.0029(9) 0.0406(11)
C3 0.0405(11) -0.0045(9) -0.0017(10) 0.0413(11) 0.0017(9) 0.0365(11)
C4 0.0580(14) -0.0108(12) 0.0117(12) 0.0550(14) 0.0025(12) 0.052(2)
C5 0.0528(14) -0.0147(11) 0.0003(12) 0.0547(14) 0.0007(13) 0.061(2)
C6 0.0454(12) -0.0050(9) -0.0051(11) 0.0406(12) -0.0024(10) 0.0438(12)
C7 0.0447(12) 0.0013(9) -0.0033(10) 0.0385(11) -0.0006(10) 0.0461(14)
C9 0.073(2) 0.0062(12) -0.0076(15) 0.0457(13) 0.0004(12) 0.067(2)
C8 0.0423(13) 0.0069(10) 0.0023(11) 0.0572(15) -0.0037(12) 0.0552(15)
C10 0.076(2) -0.0076(13) -0.0094(13) 0.0539(14) -0.0102(13) 0.056(2)

loop_
_atom_site_label
_atom_site_occupancy
_atom_site_fract_x
_atom_site_fract_y
_atom_site_fract_z
_atom_site_U_iso_or_equiv
_atom_site_thermal_displace_type
_atom_site_calc_flag
_atom_site_refinement_flags
_atom_site_type_symbol
S2 1 0.96199(7) 0.65878(3) 0.81933(9) 0.0616(2) Uani d . S
S1 1 0.98733(6) 0.56834(3) 0.78063(7) 0.0544(2) Uani d . S
C11 1 1.0361(2) 0.66727(9) 1.0220(3) 0.0457(5) Uani d . C
C12 1 1.0416(2) 0.62611(9) 1.1514(3) 0.0409(5) Uani d . C
C13 1 1.1218(2) 0.65263(9) 1.2950(3) 0.0441(5) Uani d . C
H13 1 1.1138(2) 0.63482(9) 1.4143(3) 0.053 Uiso calc R H
C14 1 1.2478(2) 0.65246(11) 1.2168(4) 0.0593(7) Uani d . C
H14A 1 1.2688(2) 0.61309(11) 1.1716(4) 0.071 Uiso calc R H
H14B 1 1.3052(2) 0.66463(11) 1.3060(4) 0.071 Uiso calc R H
C15 1 1.2398(2) 0.69894(12) 1.0632(4) 0.0603(7) Uani d . C
H15A 1 1.2956(2) 0.73138(12) 1.0807(4) 0.072 Uiso calc R H
H15B 1 1.2545(2) 0.68028(12) 0.9480(4) 0.072 Uiso calc R H
C16 1 1.1109(2) 0.72198(10) 1.0764(3) 0.0457(6) Uani d . C
C17 1 1.0877(2) 0.71995(10) 1.2815(3) 0.0473(5) Uani d . C
C19 1 0.9604(2) 0.73308(11) 1.3362(4) 0.0649(7) Uani d . C
H19A 1 0.9081(2) 0.70773(11) 1.2693(4) 0.078 Uiso calc R H
H19B 1 0.9424(2) 0.77436(11) 1.3116(4) 0.078 Uiso calc R H
H19C 1 0.9508(2) 0.72540(11) 1.4618(4) 0.078 Uiso calc R H
C18 1 1.1687(3) 0.76159(12) 1.3923(4) 0.0720(8) Uani d . C
H18A 1 1.2494(3) 0.75425(12) 1.3607(4) 0.086 Uiso calc R H
H18B 1 1.1576(3) 0.75370(12) 1.5175(4) 0.086 Uiso calc R H
H18C 1 1.1493(3) 0.80269(12) 1.3674(4) 0.086 Uiso calc R H
C20 1 1.0874(3) 0.78078(11) 0.9774(4) 0.0631(7) Uani d . C
H20A 1 1.1387(3) 0.81144(11) 1.0230(4) 0.076 Uiso calc R H
H20B 1 1.0070(3) 0.79256(11) 0.9951(4) 0.076 Uiso calc R H
H20C 1 1.1020(3) 0.77529(11) 0.8518(4) 0.076 Uiso calc R H
C1 1 0.9244(2) 0.53945(10) 0.9905(3) 0.0446(5) Uani d . C
H1 1 0.8388(2) 0.54456(10) 0.9854(3) 0.054 Uiso calc R H
C2 1 0.9702(2) 0.56959(9) 1.1677(3) 0.0390(5) Uani d . C
H2 1 0.8990(2) 0.58135(9) 1.2331(3) 0.047 Uiso calc R H
C3 1 1.0217(2) 0.51609(9) 1.2744(3) 0.0394(5) Uani d . C
H3 1 1.0790(2) 0.52725(9) 1.3667(3) 0.047 Uiso calc R H
C4 1 0.9138(2) 0.48073(12) 1.3443(4) 0.0550(6) Uani d . C
H4A 1 0.8573(2) 0.50715(12) 1.4014(4) 0.066 Uiso calc R H
H4B 1 0.9373(2) 0.44980(12) 1.4284(4) 0.066 Uiso calc R H
C5 1 0.8629(2) 0.45303(11) 1.1696(4) 0.0561(6) Uani d . C
H5A 1 0.8584(2) 0.40968(11) 1.1787(4) 0.067 Uiso calc R H
H5B 1 0.7848(2) 0.46871(11) 1.1449(4) 0.067 Uiso calc R H
C6 1 0.9510(2) 0.47208(9) 1.0226(3) 0.0433(5) Uani d . C
C7 1 1.0696(2) 0.47276(9) 1.1295(3) 0.0431(5) Uani d . C
C9 1 1.1059(2) 0.41098(10) 1.2022(4) 0.0620(7) Uani d . C
H9A 1 1.0411(2) 0.39356(10) 1.2664(4) 0.074 Uiso calc R H
H9B 1 1.1720(2) 0.41549(10) 1.2814(4) 0.074 Uiso calc R H
H9C 1 1.1273(2) 0.38529(10) 1.1043(4) 0.074 Uiso calc R H
C8 1 1.1776(2) 0.49720(11) 1.0295(4) 0.0516(6) Uani d . C
H8A 1 1.1595(2) 0.53594(11) 0.9805(4) 0.062 Uiso calc R H
H8B 1 1.1983(2) 0.47024(11) 0.9343(4) 0.062 Uiso calc R H
H8C 1 1.2426(2) 0.50070(11) 1.1111(4) 0.062 Uiso calc R H
C10 1 0.9444(3) 0.43224(12) 0.8569(4) 0.0619(7) Uani d . C
H10A 1 1.0007(3) 0.44578(12) 0.7699(4) 0.074 Uiso calc R H
H10B 1 0.8667(3) 0.43432(12) 0.8067(4) 0.074 Uiso calc R H
H10C 1 0.9617(3) 0.39153(12) 0.8897(4) 0.074 Uiso calc R H

loop_
_atom_type_symbol
_atom_type_description
_atom_type_scat_dispersion_real
_atom_type_scat_dispersion_imag
_atom_type_scat_source
C C .0181 .0091 'International Tables Vol C Tables 4.2.6.8 and 6.1.1.4'
H H .0000 .0000 'International Tables Vol C Tables 4.2.6.8 and 6.1.1.4'
S S .3331 .5567 'International Tables Vol C Tables 4.2.6.8 and 6.1.1.4'

loop_
_geom_angle_atom_site_label_1
_geom_angle_atom_site_label_2
_geom_angle_atom_site_label_3
_geom_angle
C11 S2 S1 99.27(8)
C1 S1 S2 99.74(8)
C12 C11 C16 109.1(2)
C12 C11 S2 125.3(2)
C16 C11 S2 125.5(2)
C11 C12 C2 127.6(2)
C11 C12 C13 105.7(2)
C2 C12 C13 126.1(2)
C12 C13 C14 106.6(2)
C12 C13 C17 100.4(2)
C14 C13 C17 102.0(2)
C13 C14 C15 102.9(2)
C16 C15 C14 103.3(2)
C20 C16 C11 117.1(2)
C20 C16 C15 114.6(2)
C11 C16 C15 103.9(2)
C20 C16 C17 118.2(2)
C11 C16 C17 98.2(2)
C15 C16 C17 102.3(2)
C19 C17 C18 107.7(2)
C19 C17 C13 113.8(2)
C18 C17 C13 113.4(2)
C19 C17 C16 114.6(2)
C18 C17 C16 114.1(2)
C13 C17 C16 92.8(2)
C6 C1 C2 102.7(2)
C6 C1 S1 113.3(2)
C2 C1 S1 116.07(15)
C12 C2 C3 118.9(2)
C12 C2 C1 117.9(2)
C3 C2 C1 103.2(2)
C7 C3 C4 101.3(2)
C7 C3 C2 104.7(2)
C4 C3 C2 105.5(2)
C3 C4 C5 102.3(2)
C6 C5 C4 104.3(2)
C10 C6 C5 112.7(2)
C10 C6 C1 115.4(2)
C5 C6 C1 104.5(2)
C10 C6 C7 117.5(2)
C5 C6 C7 101.4(2)
C1 C6 C7 103.7(2)
C8 C7 C9 106.0(2)
C8 C7 C3 113.5(2)
C9 C7 C3 114.0(2)
C8 C7 C6 116.2(2)
C9 C7 C6 113.7(2)
C3 C7 C6 93.5(2)

loop_
_geom_bond_atom_site_label_1
_geom_bond_atom_site_label_2
_geom_bond_site_symmetry_2
_geom_bond_distance
S2 C11 . 1.742(2)
S2 S1 . 2.0565(9)
S1 C1 . 1.839(2)
C11 C12 . 1.334(3)
C11 C16 . 1.541(3)
C12 C2 . 1.503(3)
C12 C13 . 1.525(3)
C13 C14 . 1.546(3)
C13 C17 . 1.553(3)
C14 C15 . 1.549(4)
C15 C16 . 1.554(3)
C16 C20 . 1.528(3)
C16 C17 . 1.555(4)
C17 C19 . 1.530(4)
C17 C18 . 1.546(4)
C1 C6 . 1.550(3)
C1 C2 . 1.573(3)
C2 C3 . 1.549(3)
C3 C7 . 1.549(3)
C3 C4 . 1.548(3)
C4 C5 . 1.555(4)
C5 C6 . 1.545(3)
C6 C10 . 1.525(3)
C6 C7 . 1.566(3)
C7 C8 . 1.536(3)
C7 C9 . 1.536(3)

loop_
_geom_torsion_atom_site_label_1
_geom_torsion_atom_site_label_2
_geom_torsion_atom_site_label_3
_geom_torsion_atom_site_label_4
_geom_torsion
C1 S1 S2 C11 56.12(11)

loop_
_cod_related_entry_id
_cod_related_entry_database
_cod_related_entry_code
1 ChemSpider 21186518
